data_4334957
loop_
_publ_author_name
'Wenchan Jiang'
'John D. Gorden'
'Christian R. Goldsmith'

_publ_section_title
;
 Catalysis of Alkene Epoxidation by a Series of Gallium(III) Complexes
 with Neutral N-Donor Ligands
;
_journal_name_full 'Inorganic Chemistry'
_journal_page_first 5814
_journal_page_last 5823
_journal_paper_doi 10.1021/ic400570h
_journal_volume 52
_journal_year 2013
_chemical_formula_moiety 'C14 H18 Cl2 Ga N4, Cl, 3(H2O)'
_chemical_formula_sum 'C14 H24 Cl3 Ga N4 O3'
_chemical_formula_weight 472.45
_chemical_name_systematic
; 
 ? 
;
_space_group_IT_number 14
_symmetry_cell_setting monoclinic
_symmetry_Int_Tables_number 14
_symmetry_space_group_name_Hall '-P 2ybc'
_symmetry_space_group_name_H-M 'P 1 21/c 1'
_atom_sites_solution_hydrogens geom
_atom_sites_solution_primary direct
_atom_sites_solution_secondary difmap
_audit_creation_method SHELXL-97
_cell_angle_alpha 90.00
_cell_angle_beta 105.6000(10)
_cell_angle_gamma 90.00
_cell_formula_units_Z 4
_cell_length_a 13.7249(5)
_cell_length_b 7.3885(3)
_cell_length_c 20.7913(8)
_cell_measurement_reflns_used 9856
_cell_measurement_temperature 296(2)
_cell_measurement_theta_max 27.08
_cell_measurement_theta_min 2.20
_cell_volume 2030.70(14)
_computing_cell_refinement 'Bruker SAINT'
_computing_data_collection 'Bruker APEX2'
_computing_data_reduction 'Bruker SAINT'
_computing_molecular_graphics 'Bruker SHELXTL'
_computing_publication_material 'Bruker SHELXTL'
_computing_structure_refinement 'SHELXL-97 (Sheldrick, 2008)'
_computing_structure_solution 'SHELXS-97 (Sheldrick, 2008)'
_diffrn_ambient_temperature 296(2)
_diffrn_measured_fraction_theta_full 0.998
_diffrn_measured_fraction_theta_max 0.998
_diffrn_measurement_device_type 'Bruker APEX-II CCD'
_diffrn_measurement_method '\f and \w scans'
_diffrn_radiation_monochromator graphite
_diffrn_radiation_source 'fine-focus sealed tube'
_diffrn_radiation_type MoK\a
_diffrn_radiation_wavelength 0.71073
_diffrn_reflns_av_R_equivalents 0.0397
_diffrn_reflns_av_sigmaI/netI 0.0183
_diffrn_reflns_limit_h_max 18
_diffrn_reflns_limit_h_min -18
_diffrn_reflns_limit_k_max 9
_diffrn_reflns_limit_k_min -9
_diffrn_reflns_limit_l_max 27
_diffrn_reflns_limit_l_min -27
_diffrn_reflns_number 63556
_diffrn_reflns_theta_full 28.08
_diffrn_reflns_theta_max 28.08
_diffrn_reflns_theta_min 1.54
_exptl_absorpt_coefficient_mu 1.770
_exptl_absorpt_correction_T_max 0.7772
_exptl_absorpt_correction_T_min 0.3318
_exptl_absorpt_correction_type multi-scan
_exptl_absorpt_process_details '(Bruker (2005). APEX2. Bruker AXS Inc., Madison, Wisconsin, USA.)'
_exptl_crystal_colour colourless
_exptl_crystal_density_diffrn 1.532
_exptl_crystal_description Fragment
_exptl_crystal_F_000 952
_exptl_crystal_size_max 0.80
_exptl_crystal_size_mid 0.60
_exptl_crystal_size_min 0.15
_refine_diff_density_max 0.496
_refine_diff_density_min -0.205
_refine_diff_density_rms 0.069
_refine_ls_extinction_method none
_refine_ls_goodness_of_fit_ref 1.074
_refine_ls_hydrogen_treatment constr
_refine_ls_matrix_type full
_refine_ls_number_parameters 226
_refine_ls_number_reflns 4936
_refine_ls_number_restraints 0
_refine_ls_restrained_S_all 1.074
_refine_ls_R_factor_all 0.0388
_refine_ls_R_factor_gt 0.0301
_refine_ls_shift/su_max 0.002
_refine_ls_shift/su_mean 0.000
_refine_ls_structure_factor_coef Fsqd
_refine_ls_weighting_details 'calc w=1/[\s^2^(Fo^2^)+(0.0387P)^2^+1.1978P] where P=(Fo^2^+2Fc^2^)/3'
_refine_ls_weighting_scheme calc
_refine_ls_wR_factor_gt 0.0771
_refine_ls_wR_factor_ref 0.0828
_reflns_number_gt 4194
_reflns_number_total 4936
_reflns_threshold_expression >2sigma(I)
_cod_data_source_file ic400570h_si_002_1.cif
_cod_data_source_block '[Ga(bispicen)Cl2]Cl'
_cod_database_code 4334957

loop_
_symmetry_equiv_pos_as_xyz
'x, y, z'
'-x, y+1/2, -z+1/2'
'-x, -y, -z'
'x, -y-1/2, z-1/2'

loop_
_atom_site_label
_atom_site_type_symbol
_atom_site_fract_x
_atom_site_fract_y
_atom_site_fract_z
_atom_site_U_iso_or_equiv
_atom_site_adp_type
_atom_site_occupancy
_atom_site_symmetry_multiplicity
_atom_site_calc_flag
_atom_site_refinement_flags
Ga1 Ga 0.703396(17) 0.27946(3) 0.921056(11) 0.02919(8) Uani 1 1 d .
Cl00 Cl 0.65983(4) 0.46541(7) 0.99945(3) 0.04050(13) Uani 1 1 d .
Cl2 Cl 0.68502(5) 0.77091(7) 0.79928(3) 0.04562(15) Uani 1 1 d .
Cl1 Cl 0.80133(4) 0.08376(8) 0.99694(3) 0.04322(14) Uani 1 1 d .
O1S O 0.20454(18) 0.9161(4) 0.34473(11) 0.0820(7) Uani 1 1 d .
O2S O 0.12970(19) 0.2325(4) 0.26671(13) 0.0868(8) Uani 1 1 d .
O3S O 0.0730(2) 0.6087(5) 0.29385(15) 0.1149(11) Uani 1 1 d .
N1 N 0.59505(13) 0.4080(2) 0.84328(8) 0.0338(4) Uani 1 1 d .
H1 H 0.6116 0.5267 0.8411 0.041 Uiso 1 1 calc R
N2 N 0.57213(13) 0.1179(2) 0.90989(9) 0.0314(4) Uani 1 1 d .
N3 N 0.74971(14) 0.1701(2) 0.84136(9) 0.0357(4) Uani 1 1 d .
H26 H 0.7310 0.0517 0.8359 0.043 Uiso 1 1 calc R
N4 N 0.82829(13) 0.4435(2) 0.91875(9) 0.0327(4) Uani 1 1 d .
C1 C 0.49515(16) 0.3932(3) 0.85694(12) 0.0380(5) Uani 1 1 d .
H7 H 0.4419 0.4154 0.8164 0.046 Uiso 1 1 calc R
H8 H 0.4894 0.4823 0.8900 0.046 Uiso 1 1 calc R
C2 C 0.48488(16) 0.2046(3) 0.88262(10) 0.0335(4) Uani 1 1 d .
C3 C 0.56873(18) -0.0526(3) 0.93244(11) 0.0365(5) Uani 1 1 d .
H25 H 0.6290 -0.1141 0.9504 0.044 Uiso 1 1 calc R
C4 C 0.47880(19) -0.1379(3) 0.92972(12) 0.0437(6) Uani 1 1 d .
H6 H 0.4783 -0.2550 0.9461 0.052 Uiso 1 1 calc R
C5 C 0.3893(2) -0.0475(4) 0.90243(13) 0.0488(6) Uani 1 1 d .
H4 H 0.3277 -0.1027 0.9004 0.059 Uiso 1 1 calc R
C6 C 0.39204(18) 0.1258(4) 0.87819(12) 0.0440(5) Uani 1 1 d .
H5 H 0.3324 0.1883 0.8592 0.053 Uiso 1 1 calc R
C7 C 0.59409(18) 0.3160(3) 0.77953(11) 0.0407(5) Uani 1 1 d .
H20 H 0.5637 0.3944 0.7421 0.049 Uiso 1 1 calc R
H19 H 0.5544 0.2058 0.7750 0.049 Uiso 1 1 calc R
C8 C 0.70085(19) 0.2722(3) 0.77981(11) 0.0407(5) Uani 1 1 d .
H8A H 0.7012 0.2002 0.7408 0.049 Uiso 1 1 calc R
H8B H 0.7380 0.3830 0.7782 0.049 Uiso 1 1 calc R
C9 C 0.86055(18) 0.1837(3) 0.85743(13) 0.0429(5) Uani 1 1 d .
H10 H 0.8827 0.1694 0.8172 0.051 Uiso 1 1 calc R
H11 H 0.8914 0.0890 0.8886 0.051 Uiso 1 1 calc R
C10 C 0.89178(17) 0.3669(3) 0.88804(11) 0.0375(5) Uani 1 1 d .
C11 C 0.85128(17) 0.6072(3) 0.94710(11) 0.0379(5) Uani 1 1 d .
H15 H 0.8065 0.6616 0.9677 0.045 Uiso 1 1 calc R
C12 C 0.93897(19) 0.6965(3) 0.94653(12) 0.0454(6) Uani 1 1 d .
H14 H 0.9539 0.8086 0.9672 0.054 Uiso 1 1 calc R
C13 C 1.00401(19) 0.6178(4) 0.91505(13) 0.0518(6) Uani 1 1 d .
H12 H 1.0636 0.6762 0.9140 0.062 Uiso 1 1 calc R
C14 C 0.98033(19) 0.4516(4) 0.88491(13) 0.0495(6) Uani 1 1 d .
H13 H 1.0232 0.3971 0.8628 0.059 Uiso 1 1 calc R

loop_
_atom_site_aniso_label
_atom_site_aniso_U_11
_atom_site_aniso_U_22
_atom_site_aniso_U_33
_atom_site_aniso_U_23
_atom_site_aniso_U_13
_atom_site_aniso_U_12
Ga1 0.03214(13) 0.02438(12) 0.03121(13) -0.00091(8) 0.00881(9) -0.00629(8)
Cl00 0.0476(3) 0.0372(3) 0.0387(3) -0.0077(2) 0.0152(2) -0.0063(2)
Cl2 0.0549(3) 0.0287(3) 0.0487(3) 0.0021(2) 0.0061(3) -0.0098(2)
Cl1 0.0418(3) 0.0375(3) 0.0472(3) 0.0079(2) 0.0064(2) -0.0018(2)
O1S 0.0731(15) 0.111(2) 0.0620(13) -0.0060(13) 0.0174(11) 0.0108(14)
O2S 0.0693(16) 0.111(2) 0.0826(17) 0.0073(15) 0.0245(13) 0.0027(14)
O3S 0.0897(19) 0.148(3) 0.103(2) -0.040(2) 0.0190(16) 0.004(2)
N1 0.0395(10) 0.0264(8) 0.0342(9) 0.0007(7) 0.0075(7) -0.0063(7)
N2 0.0358(9) 0.0257(8) 0.0352(9) -0.0037(7) 0.0138(7) -0.0071(7)
N3 0.0421(10) 0.0275(8) 0.0403(10) -0.0052(7) 0.0157(8) -0.0092(7)
N4 0.0345(9) 0.0271(8) 0.0354(9) 0.0009(7) 0.0073(7) -0.0071(7)
C1 0.0360(11) 0.0345(11) 0.0414(12) -0.0008(9) 0.0065(9) -0.0011(9)
C2 0.0344(11) 0.0339(11) 0.0323(10) -0.0053(8) 0.0091(8) -0.0053(8)
C3 0.0455(12) 0.0276(10) 0.0403(11) -0.0029(8) 0.0182(10) -0.0061(9)
C4 0.0610(15) 0.0327(11) 0.0443(12) -0.0093(10) 0.0262(11) -0.0180(11)
C5 0.0476(14) 0.0553(15) 0.0494(14) -0.0115(12) 0.0230(11) -0.0262(12)
C6 0.0341(11) 0.0559(15) 0.0426(12) -0.0053(11) 0.0113(10) -0.0104(10)
C7 0.0486(13) 0.0415(12) 0.0302(11) -0.0008(9) 0.0075(9) -0.0115(10)
C8 0.0523(14) 0.0391(12) 0.0329(11) -0.0044(9) 0.0152(10) -0.0130(10)
C9 0.0454(13) 0.0384(12) 0.0500(13) -0.0053(10) 0.0217(11) -0.0040(10)
C10 0.0370(11) 0.0383(11) 0.0371(11) 0.0032(9) 0.0100(9) -0.0065(9)
C11 0.0395(12) 0.0295(10) 0.0407(12) 0.0010(9) 0.0040(9) -0.0059(8)
C12 0.0459(13) 0.0368(12) 0.0466(13) 0.0042(10) 0.0007(11) -0.0158(10)
C13 0.0438(13) 0.0610(16) 0.0481(14) 0.0056(12) 0.0082(11) -0.0256(12)
C14 0.0415(13) 0.0621(16) 0.0481(14) 0.0003(12) 0.0179(11) -0.0132(12)

loop_
_atom_type_symbol
_atom_type_description
_atom_type_scat_dispersion_real
_atom_type_scat_dispersion_imag
_atom_type_scat_source
C C 0.0033 0.0016 'International Tables Vol C Tables 4.2.6.8 and 6.1.1.4'
H H 0.0000 0.0000 'International Tables Vol C Tables 4.2.6.8 and 6.1.1.4'
N N 0.0061 0.0033 'International Tables Vol C Tables 4.2.6.8 and 6.1.1.4'
O O 0.0106 0.0060 'International Tables Vol C Tables 4.2.6.8 and 6.1.1.4'
Cl Cl 0.1484 0.1585 'International Tables Vol C Tables 4.2.6.8 and 6.1.1.4'
Ga Ga 0.2307 1.6083 'International Tables Vol C Tables 4.2.6.8 and 6.1.1.4'

loop_
_geom_angle_atom_site_label_1
_geom_angle_atom_site_label_2
_geom_angle_atom_site_label_3
_geom_angle
N3 Ga1 N1 82.42(7)
N3 Ga1 N4 77.41(7)
N1 Ga1 N4 97.69(7)
N3 Ga1 N2 97.24(7)
N1 Ga1 N2 76.48(7)
N4 Ga1 N2 172.67(7)
N3 Ga1 Cl1 93.14(6)
N1 Ga1 Cl1 167.43(5)
N4 Ga1 Cl1 92.77(5)
N2 Ga1 Cl1 92.52(5)
N3 Ga1 Cl00 166.59(5)
N1 Ga1 Cl00 90.58(5)
N4 Ga1 Cl00 92.30(5)
N2 Ga1 Cl00 92.20(5)
Cl1 Ga1 Cl00 95.96(2)
C1 N1 C7 110.59(17)
C1 N1 Ga1 108.62(13)
C7 N1 Ga1 108.28(14)
C1 N1 H1 109.8
C7 N1 H1 109.8
Ga1 N1 H1 109.8
C2 N2 C3 118.83(18)
C2 N2 Ga1 114.37(13)
C3 N2 Ga1 126.52(15)
C9 N3 C8 111.21(18)
C9 N3 Ga1 108.06(13)
C8 N3 Ga1 108.92(14)
C9 N3 H26 109.5
C8 N3 H26 109.5
Ga1 N3 H26 109.5
C10 N4 C11 118.93(19)
C10 N4 Ga1 113.94(14)
C11 N4 Ga1 127.05(15)
N1 C1 C2 108.38(17)
N1 C1 H7 110.0
C2 C1 H7 110.0
N1 C1 H8 110.0
C2 C1 H8 110.0
H7 C1 H8 108.4
N2 C2 C6 122.0(2)
N2 C2 C1 115.58(18)
C6 C2 C1 122.5(2)
N2 C3 C4 121.9(2)
N2 C3 H25 119.0
C4 C3 H25 119.0
C3 C4 C5 119.0(2)
C3 C4 H6 120.5
C5 C4 H6 120.5
C4 C5 C6 119.4(2)
C4 C5 H4 120.3
C6 C5 H4 120.3
C5 C6 C2 118.8(2)
C5 C6 H5 120.6
C2 C6 H5 120.6
N1 C7 C8 108.73(17)
N1 C7 H20 109.9
C8 C7 H20 109.9
N1 C7 H19 109.9
C8 C7 H19 109.9
H20 C7 H19 108.3
N3 C8 C7 109.17(18)
N3 C8 H8A 109.8
C7 C8 H8A 109.8
N3 C8 H8B 109.8
C7 C8 H8B 109.8
H8A C8 H8B 108.3
N3 C9 C10 108.44(18)
N3 C9 H10 110.0
C10 C9 H10 110.0
N3 C9 H11 110.0
C10 C9 H11 110.0
H10 C9 H11 108.4
N4 C10 C14 121.7(2)
N4 C10 C9 115.70(18)
C14 C10 C9 122.6(2)
N4 C11 C12 122.0(2)
N4 C11 H15 119.0
C12 C11 H15 119.0
C13 C12 C11 119.0(2)
C13 C12 H14 120.5
C11 C12 H14 120.5
C12 C13 C14 119.4(2)
C12 C13 H12 120.3
C14 C13 H12 120.3
C13 C14 C10 119.0(2)
C13 C14 H13 120.5
C10 C14 H13 120.5

loop_
_geom_bond_atom_site_label_1
_geom_bond_atom_site_label_2
_geom_bond_distance
Ga1 N3 2.0904(18)
Ga1 N1 2.1059(17)
Ga1 N4 2.1104(17)
Ga1 N2 2.1214(16)
Ga1 Cl1 2.2904(6)
Ga1 Cl00 2.3294(6)
N1 C1 1.477(3)
N1 C7 1.487(3)
N1 H1 0.9100
N2 C2 1.342(3)
N2 C3 1.349(3)
N3 C9 1.471(3)
N3 C8 1.482(3)
N3 H26 0.9100
N4 C10 1.336(3)
N4 C11 1.345(3)
C1 C2 1.513(3)
C1 H7 0.9700
C1 H8 0.9700
C2 C6 1.381(3)
C3 C4 1.374(3)
C3 H25 0.9300
C4 C5 1.379(4)
C4 H6 0.9300
C5 C6 1.380(4)
C5 H4 0.9300
C6 H5 0.9300
C7 C8 1.499(3)
C7 H20 0.9700
C7 H19 0.9700
C8 H8A 0.9700
C8 H8B 0.9700
C9 C10 1.508(3)
C9 H10 0.9700
C9 H11 0.9700
C10 C14 1.384(3)
C11 C12 1.376(3)
C11 H15 0.9300
C12 C13 1.370(4)
C12 H14 0.9300
C13 C14 1.377(4)
C13 H12 0.9300
C14 H13 0.9300

loop_
_geom_torsion_atom_site_label_1
_geom_torsion_atom_site_label_2
_geom_torsion_atom_site_label_3
_geom_torsion_atom_site_label_4
_geom_torsion
N3 Ga1 N1 C1 134.79(14)
N4 Ga1 N1 C1 -149.09(13)
N2 Ga1 N1 C1 35.43(13)
Cl1 Ga1 N1 C1 64.8(3)
Cl00 Ga1 N1 C1 -56.69(13)
N3 Ga1 N1 C7 14.66(13)
N4 Ga1 N1 C7 90.78(14)
N2 Ga1 N1 C7 -84.71(13)
Cl1 Ga1 N1 C7 -55.3(3)
Cl00 Ga1 N1 C7 -176.82(13)
N3 Ga1 N2 C2 -104.41(15)
N1 Ga1 N2 C2 -24.03(14)
N4 Ga1 N2 C2 -61.8(6)
Cl1 Ga1 N2 C2 162.11(14)
Cl00 Ga1 N2 C2 66.04(14)
N3 Ga1 N2 C3 81.78(18)
N1 Ga1 N2 C3 162.15(18)
N4 Ga1 N2 C3 124.4(5)
Cl1 Ga1 N2 C3 -11.71(17)
Cl00 Ga1 N2 C3 -107.78(17)
N1 Ga1 N3 C9 134.30(15)
N4 Ga1 N3 C9 34.63(14)
N2 Ga1 N3 C9 -150.45(14)
Cl1 Ga1 N3 C9 -57.51(14)
Cl00 Ga1 N3 C9 75.2(3)
N1 Ga1 N3 C8 13.37(13)
N4 Ga1 N3 C8 -86.30(14)
N2 Ga1 N3 C8 88.62(14)
Cl1 Ga1 N3 C8 -178.44(13)
Cl00 Ga1 N3 C8 -45.7(3)
N3 Ga1 N4 C10 -21.45(15)
N1 Ga1 N4 C10 -101.86(15)
N2 Ga1 N4 C10 -65.0(6)
Cl1 Ga1 N4 C10 71.15(15)
Cl00 Ga1 N4 C10 167.24(15)
N3 Ga1 N4 C11 162.01(19)
N1 Ga1 N4 C11 81.60(18)
N2 Ga1 N4 C11 118.5(5)
Cl1 Ga1 N4 C11 -105.39(17)
Cl00 Ga1 N4 C11 -9.30(17)
C7 N1 C1 C2 77.2(2)
Ga1 N1 C1 C2 -41.49(19)
C3 N2 C2 C6 1.3(3)
Ga1 N2 C2 C6 -173.07(17)
C3 N2 C2 C1 -178.48(18)
Ga1 N2 C2 C1 7.2(2)
N1 C1 C2 N2 22.9(3)
N1 C1 C2 C6 -156.9(2)
C2 N2 C3 C4 -1.6(3)
Ga1 N2 C3 C4 172.00(16)
N2 C3 C4 C5 0.8(3)
C3 C4 C5 C6 0.4(3)
C4 C5 C6 C2 -0.6(4)
N2 C2 C6 C5 -0.2(3)
C1 C2 C6 C5 179.6(2)
C1 N1 C7 C8 -158.92(18)
Ga1 N1 C7 C8 -40.0(2)
C9 N3 C8 C7 -158.21(18)
Ga1 N3 C8 C7 -39.2(2)
N1 C7 C8 N3 53.2(2)
C8 N3 C9 C10 77.2(2)
Ga1 N3 C9 C10 -42.3(2)
C11 N4 C10 C14 0.2(3)
Ga1 N4 C10 C14 -176.68(18)
C11 N4 C10 C9 -179.89(19)
Ga1 N4 C10 C9 3.3(2)
N3 C9 C10 N4 26.1(3)
N3 C9 C10 C14 -153.9(2)
C10 N4 C11 C12 -1.2(3)
Ga1 N4 C11 C12 175.14(17)
N4 C11 C12 C13 1.2(4)
C11 C12 C13 C14 -0.1(4)
C12 C13 C14 C10 -0.9(4)
N4 C10 C14 C13 0.9(4)
C9 C10 C14 C13 -179.0(2)
